data_2207552
loop_
_publ_author_name
'Saeed, M. Adeel'
'Craig, D. C.'
'Badshah, Amin'
'Ali, Saqib'
'Rauf, M. Khawar'

_publ_section_title
;
 <i>catena</i>-Poly[trimethyltin(IV)-\m-3,4-dichlorophenylacetato]
;
_journal_coeditor_code HG6259
_journal_issue 12
_journal_name_full 'Acta Crystallographica Section E'
_journal_page_first m2595
_journal_page_last m2597
_journal_paper_doi 10.1107/S160053680503638X
_journal_volume 61
_journal_year 2005
_chemical_formula_iupac '[Sn (C H3)3 (C8 H5 Cl2 O2)]'
_chemical_formula_moiety 'C11 H14 Cl2 O2 Sn'
_chemical_formula_sum 'C11 H14 Cl2 O2 Sn'
_chemical_formula_weight 367.8
_chemical_melting_point 388
_chemical_name_systematic
;
catena-Poly[trimethyltin(IV)-\m-3,4-dichlorophenylacetato]
;
_symmetry_cell_setting monoclinic
_symmetry_space_group_name_Hall '-C 2yc'
_symmetry_space_group_name_H-M 'C 1 2/c 1'
_atom_type_scat_source 'International Tables for X-ray Crystallography, Vol. IV'
_cell_angle_alpha 90
_cell_angle_beta 96.010(10)
_cell_angle_gamma 90
_cell_formula_units_Z 8
_cell_length_a 12.660(3)
_cell_length_b 9.8010(10)
_cell_length_c 23.462(5)
_cell_measurement_reflns_used 10
_cell_measurement_temperature 294
_cell_measurement_theta_max 12
_cell_measurement_theta_min 11
_cell_volume 2895.2(10)
_computing_cell_refinement 'CAD-4 Software'
_computing_data_collection 'CAD-4 Software (Enraf--Nonius, 1989)'
_computing_data_reduction 'local program'
_computing_molecular_graphics 'ORTEPII (Johnson, 1976)'
_computing_publication_material 'local programs'
_computing_structure_refinement 'RAELS (Rae, 1996)'
_computing_structure_solution 'SIR92 (Altomare <i>et al.</i>,  1994)'
_diffrn_measured_fraction_theta_full 1.00
_diffrn_measured_fraction_theta_max 1.00
_diffrn_measurement_device_type 'Enraf--Nonius CAD-4'
_diffrn_measurement_method \w--2\q
_diffrn_radiation_type 'Mo K\a'
_diffrn_radiation_wavelength 0.71073
_diffrn_reflns_av_R_equivalents 0.017
_diffrn_reflns_limit_h_max 15
_diffrn_reflns_limit_h_min -15
_diffrn_reflns_limit_k_max 11
_diffrn_reflns_limit_k_min 0
_diffrn_reflns_limit_l_max 27
_diffrn_reflns_limit_l_min 0
_diffrn_reflns_number 2619
_diffrn_reflns_theta_full 25
_diffrn_reflns_theta_max 25
_diffrn_standards_decay_% 12
_diffrn_standards_interval_time 30
_diffrn_standards_number 1
_exptl_absorpt_coefficient_mu 2.131
_exptl_absorpt_correction_T_max 0.87
_exptl_absorpt_correction_T_min 0.64
_exptl_absorpt_correction_type analytical
_exptl_absorpt_process_details '(de Meulenaer & Tompa, 1965)'
_exptl_crystal_colour colourless
_exptl_crystal_density_diffrn 1.69
_exptl_crystal_density_method 'not measured'
_exptl_crystal_description lath
_exptl_crystal_F_000 1440.0
_exptl_crystal_size_max 0.30
_exptl_crystal_size_mid 0.15
_exptl_crystal_size_min 0.03
_refine_diff_density_max 0.97
_refine_diff_density_min -1.05
_refine_ls_extinction_method none
_refine_ls_goodness_of_fit_ref 1.79
_refine_ls_hydrogen_treatment constr
_refine_ls_number_parameters 146
_refine_ls_number_reflns 2012
_refine_ls_R_factor_gt 0.043
_refine_ls_shift/su_max 0.011
_refine_ls_structure_factor_coef F
_refine_ls_weighting_details 'w = 1/[\s^2^(F) + 0.0004F^2^]'
_refine_ls_weighting_scheme calc
_refine_ls_wR_factor_ref 0.055
_reflns_number_gt 2012
_reflns_number_total 2550
_reflns_threshold_expression I>2\s(I)
_cod_data_source_file hg6259.cif
_cod_data_source_block I
_cod_original_cell_volume 2895.0(10)
_cod_original_sg_symbol_H-M 'C 2/c'
_cod_database_code 2207552
_cod_database_fobs_code 2207552

loop_
_atom_site_label
_atom_site_fract_x
_atom_site_fract_y
_atom_site_fract_z
_atom_site_U_iso_or_equiv
_atom_site_adp_type
_atom_site_occupancy
_atom_site_type_symbol
Sn1 0.28730(4) 0.42718(4) 0.22559(2) 0.0470(2) Uani 1.0 Sn
Cl1 0.6342(3) 0.2617(4) 0.04330(10) 0.1370(10) Uani 1.0 Cl
Cl2 0.5009(3) 0.2591(3) -0.07750(10) 0.1270(10) Uani 1.0 Cl
O1 0.3152(4) 0.2702(4) 0.1625(2) 0.0560(10) Uani 1.0 O
O2 0.2408(5) 0.1145(5) 0.2121(2) 0.0630(10) Uani 1.0 O
C1 0.3624(8) 0.5717(7) 0.1766(4) 0.073(2) Uani 1.0 C
C2 0.3794(6) 0.3329(8) 0.2953(3) 0.060(2) Uani 1.0 C
C3 0.1208(6) 0.4127(8) 0.2129(4) 0.076(3) Uani 1.0 C
C4 0.2873(6) 0.1491(7) 0.1709(3) 0.051(2) Uani 1.0 C
C5 0.3137(7) 0.0404(7) 0.1285(3) 0.070(2) Uani 1.0 C
C6 0.3631(6) 0.0912(6) 0.0765(3) 0.056(2) Uani 1.0 C
C7 0.4636(7) 0.1466(9) 0.0810(3) 0.067(2) Uani 1.0 C
C8 0.5068(7) 0.1944(8) 0.0347(4) 0.071(2) Uani 1.0 C
C9 0.4497(8) 0.1905(8) -0.0191(3) 0.071(2) Uani 1.0 C
C10 0.3497(8) 0.1341(10) -0.0249(4) 0.083(3) Uani 1.0 C
C11 0.3060(7) 0.0816(8) 0.0226(4) 0.070(2) Uani 1.0 C
H1C1 0.3100 0.6077 0.1454 0.073 Uani 1.0 H
H2C1 0.3902 0.6486 0.2019 0.073 Uani 1.0 H
H3C1 0.4227 0.5272 0.1594 0.073 Uani 1.0 H
H1C2 0.4563 0.3529 0.2930 0.060 Uani 1.0 H
H2C2 0.3577 0.3693 0.3321 0.060 Uani 1.0 H
H3C2 0.3676 0.2321 0.2936 0.060 Uani 1.0 H
H1C3 0.0962 0.3407 0.2387 0.076 Uani 1.0 H
H2C3 0.0887 0.5024 0.2219 0.076 Uani 1.0 H
H3C3 0.0982 0.3880 0.1721 0.076 Uani 1.0 H
H1C5 0.2464 -0.0082 0.1147 0.070 Uani 1.0 H
H2C5 0.3645 -0.0253 0.1493 0.070 Uani 1.0 H
HC7 0.5056 0.1515 0.1195 0.067 Uani 1.0 H
HC10 0.3080 0.1308 -0.0635 0.083 Uani 1.0 H
HC11 0.2344 0.0375 0.0180 0.070 Uani 1.0 H

loop_
_atom_site_aniso_label
_atom_site_aniso_U_11
_atom_site_aniso_U_22
_atom_site_aniso_U_33
_atom_site_aniso_U_12
_atom_site_aniso_U_13
_atom_site_aniso_U_23
_atom_site_aniso_type_symbol
Sn1 0.0491(3) 0.0424(3) 0.0523(3) 0.0009(2) 0.0186(2) 0.0037(2) Sn
Cl1 0.120(2) 0.175(3) 0.123(2) -0.087(2) 0.052(2) -0.048(2) Cl
Cl2 0.198(3) 0.112(2) 0.080(2) -0.042(2) 0.065(2) 0.007(2) Cl
O1 0.073(3) 0.038(3) 0.062(3) -0.005(2) 0.027(3) -0.001(2) O
O2 0.081(4) 0.046(3) 0.066(3) -0.006(3) 0.032(3) 0.003(2) O
C1 0.090(6) 0.056(5) 0.083(6) 0.000(4) 0.046(5) 0.011(4) C
C2 0.053(4) 0.063(5) 0.064(4) 0.005(4) 0.006(4) 0.002(4) C
C3 0.045(4) 0.082(6) 0.103(7) 0.006(4) 0.014(4) -0.015(5) C
C4 0.056(4) 0.049(4) 0.051(4) -0.004(3) 0.017(3) 0.001(3) C
C5 0.104(7) 0.045(5) 0.067(5) -0.018(4) 0.036(5) -0.007(4) C
C6 0.074(5) 0.036(4) 0.062(4) -0.004(3) 0.026(4) -0.007(3) C
C7 0.078(6) 0.067(5) 0.057(5) -0.021(4) 0.020(4) -0.017(4) C
C8 0.080(6) 0.061(5) 0.076(5) -0.030(4) 0.030(4) -0.020(4) C
C9 0.110(7) 0.057(5) 0.052(4) -0.011(5) 0.031(5) -0.004(4) C
C10 0.099(7) 0.082(6) 0.066(5) -0.009(6) 0.001(5) -0.004(5) C
C11 0.075(5) 0.070(5) 0.070(5) -0.014(4) 0.024(4) -0.012(4) C

loop_
_geom_angle_atom_site_label_1
_geom_angle_atom_site_label_2
_geom_angle_atom_site_label_3
_geom_angle_site_symmetry_1
_geom_angle_site_symmetry_2
_geom_angle_site_symmetry_3
_geom_angle
_geom_angle_publ_flag
O1 Sn1 O2 1_555 1_555 8_555 174.7(2) no
O1 Sn1 C1 1_555 1_555 1_555 89.4(3) no
O1 Sn1 C2 1_555 1_555 1_555 95.8(2) no
O1 Sn1 C3 1_555 1_555 1_555 95.0(3) no
O2 Sn1 C1 8_555 1_555 1_555 85.5(3) no
O2 Sn1 C2 8_555 1_555 1_555 88.2(2) no
O2 Sn1 C3 8_555 1_555 1_555 85.8(3) no
C1 Sn1 C2 1_555 1_555 1_555 118.0(3) no
C1 Sn1 C3 1_555 1_555 1_555 118.1(4) no
C2 Sn1 C3 1_555 1_555 1_555 122.8(3) no
Sn1 O1 C4 1_555 1_555 1_555 119.3(4) no
Sn1 O2 C4 8_545 1_555 1_555 143.5(5) no
Sn1 C1 H1C1 1_555 1_555 1_555 109.5 no
Sn1 C1 H2C1 1_555 1_555 1_555 109.5 no
Sn1 C1 H3C1 1_555 1_555 1_555 109.5 no
H1C1 C1 H2C1 1_555 1_555 1_555 109.5 no
H1C1 C1 H3C1 1_555 1_555 1_555 109.5 no
H2C1 C1 H3C1 1_555 1_555 1_555 109.5 no
Sn1 C2 H1C2 1_555 1_555 1_555 109.5 no
Sn1 C2 H2C2 1_555 1_555 1_555 109.5 no
Sn1 C2 H3C2 1_555 1_555 1_555 109.5 no
H1C2 C2 H2C2 1_555 1_555 1_555 109.5 no
H1C2 C2 H3C2 1_555 1_555 1_555 109.5 no
H2C2 C2 H3C2 1_555 1_555 1_555 109.5 no
Sn1 C3 H1C3 1_555 1_555 1_555 109.5 no
Sn1 C3 H2C3 1_555 1_555 1_555 109.5 no
Sn1 C3 H3C3 1_555 1_555 1_555 109.5 no
H1C3 C3 H2C3 1_555 1_555 1_555 109.5 no
H1C3 C3 H3C3 1_555 1_555 1_555 109.5 no
H2C3 C3 H3C3 1_555 1_555 1_555 109.5 no
O1 C4 O2 1_555 1_555 1_555 123.1(7) no
O1 C4 C5 1_555 1_555 1_555 118.3(6) no
O2 C4 C5 1_555 1_555 1_555 118.5(6) no
C4 C5 C6 1_555 1_555 1_555 115.8(6) no
C4 C5 H1C5 1_555 1_555 1_555 107.9 no
C4 C5 H2C5 1_555 1_555 1_555 107.9 no
C6 C5 H1C5 1_555 1_555 1_555 107.9 no
C6 C5 H2C5 1_555 1_555 1_555 107.9 no
H1C5 C5 H2C5 1_555 1_555 1_555 109.5 no
C5 C6 C7 1_555 1_555 1_555 121.6(7) no
C5 C6 C11 1_555 1_555 1_555 119.4(7) no
C7 C6 C11 1_555 1_555 1_555 119.0(7) no
C6 C7 C8 1_555 1_555 1_555 121.5(7) no
C6 C7 HC7 1_555 1_555 1_555 119.2 no
C8 C7 HC7 1_555 1_555 1_555 119.2 no
Cl1 C8 C7 1_555 1_555 1_555 119.2(7) no
Cl1 C8 C9 1_555 1_555 1_555 120.4(6) no
C7 C8 C9 1_555 1_555 1_555 120.3(8) no
Cl2 C9 C8 1_555 1_555 1_555 120.8(7) no
Cl2 C9 C10 1_555 1_555 1_555 119.9(7) no
C8 C9 C10 1_555 1_555 1_555 119.3(7) no
C9 C10 C11 1_555 1_555 1_555 120.5(8) no
C9 C10 HC10 1_555 1_555 1_555 119.8 no
C11 C10 HC10 1_555 1_555 1_555 119.8 no
C6 C11 C10 1_555 1_555 1_555 119.3(7) no
C6 C11 HC11 1_555 1_555 1_555 120.3 no
C10 C11 HC11 1_555 1_555 1_555 120.3 no

loop_
_geom_bond_atom_site_label_1
_geom_bond_atom_site_label_2
_geom_bond_site_symmetry_1
_geom_bond_site_symmetry_2
_geom_bond_distance
_geom_bond_publ_flag
Sn1 O1 1_555 1_555 2.189(4) no
Sn1 O2 1_555 8_555 2.396(5) no
Sn1 C1 1_555 1_555 2.112(7) no
Sn1 C2 1_555 1_555 2.118(7) no
Sn1 C3 1_555 1_555 2.103(8) no
Cl1 C8 1_555 1_555 1.735(8) no
Cl2 C9 1_555 1_555 1.714(7) no
O1 C4 1_555 1_555 1.259(7) no
O2 Sn1 1_555 8_545 2.396(5) no
O2 C4 1_555 1_555 1.231(7) no
C1 H1C1 1_555 1_555 1.000 no
C1 H2C1 1_555 1_555 1.000 no
C1 H3C1 1_555 1_555 1.000 no
C2 H1C2 1_555 1_555 1.000 no
C2 H2C2 1_555 1_555 1.000 no
C2 H3C2 1_555 1_555 1.000 no
C3 H1C3 1_555 1_555 1.000 no
C3 H2C3 1_555 1_555 1.000 no
C3 H3C3 1_555 1_555 1.000 no
C4 C5 1_555 1_555 1.519(10) no
C5 C6 1_555 1_555 1.513(10) no
C5 H1C5 1_555 1_555 1.000 no
C5 H2C5 1_555 1_555 1.000 no
C6 C7 1_555 1_555 1.377(10) no
C6 C11 1_555 1_555 1.392(11) no
C7 C8 1_555 1_555 1.351(10) no
C7 HC7 1_555 1_555 1.000 no
C8 C9 1_555 1_555 1.388(11) no
C9 C10 1_555 1_555 1.375(12) no
C10 C11 1_555 1_555 1.394(11) no
C10 HC10 1_555 1_555 1.000 no
C11 HC11 1_555 1_555 1.000 no
